data_4319634
loop_
_publ_author_name
Evenson
'Peter K. Dorhout'

_publ_section_title
;
 Synthesis and Characterization of Four New Europium Group XIV
 Chalcogenides: K2EuTSe5 and KEuTS4(T = Si, Ge)
;
_journal_name_full 'Inorganic Chemistry'
_journal_page_first 2409
_journal_page_last 2414
_journal_paper_doi 10.1021/ic001248s
_journal_volume 40
_journal_year 2001
_chemical_formula_sum 'Eu K S4 Si'
_chemical_formula_weight 347.39
_chemical_name_systematic
; 
 ? 
;
_space_group_IT_number 4
_symmetry_cell_setting monoclinic
_symmetry_space_group_name_Hall 'P 2yb'
_symmetry_space_group_name_H-M 'P 1 21 1'
_atom_sites_solution_hydrogens geom
_atom_sites_solution_primary direct
_atom_sites_solution_secondary difmap
_audit_creation_method SHELXL
_cell_angle_alpha 90.00
_cell_angle_beta 107.83(6)
_cell_angle_gamma 90.00
_cell_formula_units_Z 2
_cell_length_a 6.426(4)
_cell_length_b 6.582(5)
_cell_length_c 8.566(7)
_cell_measurement_temperature 170(2)
_cell_volume 344.9(5)
_computing_cell_refinement 'Bruker SMART'
_computing_data_collection 'Bruker SMART'
_computing_data_reduction 'Bruker SAINT'
_computing_molecular_graphics 'Bruker SHELXTL'
_computing_publication_material 'Bruker SHELXTL'
_computing_structure_refinement 'SHELXL-93 (Sheldrick, 1993)'
_computing_structure_solution 'SHELXS-86 (Sheldrick, 1990)'
_diffrn_ambient_temperature 170(2)
_diffrn_measurement_device 'Bruker CCD'
_diffrn_measurement_method '\w scans'
_diffrn_radiation_monochromator graphite
_diffrn_radiation_source 'fine-focus sealed tube'
_diffrn_radiation_type MoK\a
_diffrn_radiation_wavelength 0.71073
_diffrn_reflns_av_R_equivalents 0.0512
_diffrn_reflns_av_sigmaI/netI 0.0806
_diffrn_reflns_limit_h_max 8
_diffrn_reflns_limit_h_min -7
_diffrn_reflns_limit_k_max 8
_diffrn_reflns_limit_k_min -8
_diffrn_reflns_limit_l_max 11
_diffrn_reflns_limit_l_min -10
_diffrn_reflns_number 2293
_diffrn_reflns_theta_max 28.47
_diffrn_reflns_theta_min 2.50
_exptl_absorpt_coefficient_mu 10.952
_exptl_absorpt_correction_type SADABS
_exptl_crystal_colour brown
_exptl_crystal_density_diffrn 3.345
_exptl_crystal_description plate
_exptl_crystal_F_000 320
_exptl_crystal_size_max 0.09
_exptl_crystal_size_mid 0.12
_exptl_crystal_size_min 0.18
_refine_diff_density_max 2.243
_refine_diff_density_min -2.777
_refine_diff_density_rms 0.508
_refine_ls_abs_structure_details 'Flack H D (1983), Acta Cryst. A39, 876-881'
_refine_ls_abs_structure_Flack 0.00
_refine_ls_extinction_method none
_refine_ls_goodness_of_fit_all 1.152
_refine_ls_goodness_of_fit_obs 1.100
_refine_ls_matrix_type full
_refine_ls_number_parameters 64
_refine_ls_number_reflns 1536
_refine_ls_number_restraints 1
_refine_ls_restrained_S_all 1.152
_refine_ls_restrained_S_obs 1.100
_refine_ls_R_factor_all 0.0483
_refine_ls_R_factor_obs 0.0471
_refine_ls_shift/esd_max 0.000
_refine_ls_shift/esd_mean 0.000
_refine_ls_structure_factor_coef Fsqd
_refine_ls_weighting_details 'w=1/[\s^2^(Fo^2^)+(0.0725P)^2^+0.0000P] where P=(Fo^2^+2Fc^2^)/3'
_refine_ls_weighting_scheme calc
_refine_ls_wR_factor_all 0.1335
_refine_ls_wR_factor_obs 0.1250
_reflns_number_observed 1479
_reflns_number_total 1536
_reflns_observed_criterion >2sigma(I)
_cod_data_source_file ic001248s_3.cif
_cod_data_source_block p21
_cod_depositor_comments
;
The following automatic conversions were performed:

'_symmetry_cell_setting' value 'Monoclinic' changed to 'monoclinic'
according to the built-in table from CIF Core dictionary named
'cif_core.dic' version 2.4.1 from 2010-06-29.

Automatic conversion script
Id: cif_fix_values 1646 2011-03-28 12:23:43Z adriana 

The following automatic conversions were performed:

'_refine_ls_weighting_scheme' value 'calc
w=1/[\s^2^(Fo^2^)+(0.0725P)^2^+0.0000P] where P=(Fo^2^+2Fc^2^)/3' was
changed to 'calc'. New tag '_refine_ls_weighting_details' was
created. The value of the new tag was set to
'w=1/[\s^2^(Fo^2^)+(0.0725P)^2^+0.0000P] where P=(Fo^2^+2Fc^2^)/3'.

Automatic conversion script
Id: cif_fix_values 3143 2015-03-26 13:38:13Z robertas 
;
_cod_original_cell_volume 344.9(4)
_cod_database_code 4319634

loop_
_symmetry_equiv_pos_as_xyz
'x, y, z'
'-x, y+1/2, -z'

loop_
_atom_site_aniso_label
_atom_site_aniso_U_11
_atom_site_aniso_U_22
_atom_site_aniso_U_33
_atom_site_aniso_U_23
_atom_site_aniso_U_13
_atom_site_aniso_U_12
Eu1 0.0052(3) 0.0071(3) 0.0039(3) -0.0002(2) -0.0001(2) 0.0001(3)
Si1 0.0048(13) 0.007(2) 0.0050(14) 0.0011(13) 0.0012(11) -0.0002(13)
K1 0.0210(12) 0.019(2) 0.0071(11) 0.0010(14) 0.0015(9) 0.003(2)
S1 0.0059(13) 0.0068(15) 0.004(2) 0.0006(12) 0.0019(12) 0.0001(13)
S2 0.0084(14) 0.0031(14) 0.009(2) -0.0004(12) -0.0018(12) 0.0006(13)
S3 0.0074(13) 0.010(2) 0.0066(12) -0.0017(11) 0.0021(10) -0.0005(10)
S4 0.0037(13) 0.0126(14) 0.0052(13) -0.0004(11) 0.0006(11) 0.0030(11)

loop_
_atom_site_label
_atom_site_type_symbol
_atom_site_fract_x
_atom_site_fract_y
_atom_site_fract_z
_atom_site_U_iso_or_equiv
_atom_site_thermal_displace_type
_atom_site_occupancy
_atom_site_calc_flag
_atom_site_refinement_flags
_atom_site_disorder_group
Eu1 Eu 0.27007(8) 0.21137(9) 0.44926(5) 0.0058(2) Uani 1 d . .
Si1 Si 0.7165(6) 0.1785(5) 0.3200(4) 0.0055(7) Uani 1 d . .
K1 K 0.2251(5) 0.1914(7) 0.9340(3) 0.0165(7) Uani 1 d . .
S1 S 0.4811(5) -0.0582(5) 0.7095(4) 0.0055(7) Uani 1 d . .
S2 S 0.5205(5) 0.4424(5) 0.7267(5) 0.0077(7) Uani 1 d . .
S3 S -0.0884(5) 0.1777(5) 0.1645(4) 0.0081(7) Uani 1 d . .
S4 S 0.0858(5) 0.6324(5) 0.4343(4) 0.0073(6) Uani 1 d . .

loop_
_atom_type_symbol
_atom_type_description
_atom_type_scat_dispersion_real
_atom_type_scat_dispersion_imag
_atom_type_scat_source
Si Si 0.0817 0.0704 'International Tables Vol C Tables 4.2.6.8 and 6.1.1.4'
S S 0.1246 0.1234 'International Tables Vol C Tables 4.2.6.8 and 6.1.1.4'
K K 0.2009 0.2494 'International Tables Vol C Tables 4.2.6.8 and 6.1.1.4'
Eu Eu -0.1578 3.6682 'International Tables Vol C Tables 4.2.6.8 and 6.1.1.4'

loop_
_geom_angle_atom_site_label_1
_geom_angle_atom_site_label_2
_geom_angle_atom_site_label_3
_geom_angle
_geom_angle_site_symmetry_1
_geom_angle_site_symmetry_3
_geom_angle_publ_flag
S3 Eu1 S4 75.71(11) . 2_546 ?
S3 Eu1 S1 93.35(11) . 2_656 ?
S4 Eu1 S1 155.40(10) 2_546 2_656 ?
S3 Eu1 S1 134.38(10) . . ?
S4 Eu1 S1 81.43(11) 2_546 . ?
S1 Eu1 S1 120.38(7) 2_656 . ?
S3 Eu1 S2 150.06(10) . . ?
S4 Eu1 S2 96.62(11) 2_546 . ?
S1 Eu1 S2 81.84(11) 2_656 . ?
S1 Eu1 S2 70.69(12) . . ?
S3 Eu1 S2 83.59(10) . 2_646 ?
S4 Eu1 S2 128.88(10) 2_546 2_646 ?
S1 Eu1 S2 70.03(10) 2_656 2_646 ?
S1 Eu1 S2 80.89(10) . 2_646 ?
S2 Eu1 S2 121.43(8) . 2_646 ?
S3 Eu1 S4 80.07(9) . . ?
S4 Eu1 S4 80.35(7) 2_546 . ?
S1 Eu1 S4 76.04(10) 2_656 . ?
S1 Eu1 S4 134.10(9) . . ?
S2 Eu1 S4 70.08(10) . . ?
S2 Eu1 S4 141.18(9) 2_646 . ?
S3 Eu1 Si1 105.26(10) . . ?
S4 Eu1 Si1 165.54(9) 2_546 . ?
S1 Eu1 Si1 38.56(9) 2_656 . ?
S1 Eu1 Si1 88.17(10) . . ?
S2 Eu1 Si1 89.32(11) . . ?
S2 Eu1 Si1 38.57(9) 2_646 . ?
S4 Eu1 Si1 114.09(9) . . ?
S3 Eu1 Si1 37.95(9) . 1_455 ?
S4 Eu1 Si1 38.55(9) 2_546 1_455 ?
S1 Eu1 Si1 124.51(10) 2_656 1_455 ?
S1 Eu1 Si1 114.58(10) . 1_455 ?
S2 Eu1 Si1 124.81(10) . 1_455 ?
S2 Eu1 Si1 113.41(10) 2_646 1_455 ?
S4 Eu1 Si1 71.61(9) . 1_455 ?
Si1 Eu1 Si1 142.98(11) . 1_455 ?
S3 Eu1 Si1 114.55(9) . 2_656 ?
S4 Eu1 Si1 81.37(9) 2_546 2_656 ?
S1 Eu1 Si1 83.44(10) 2_656 2_656 ?
S1 Eu1 Si1 100.05(10) . 2_656 ?
S2 Eu1 Si1 35.68(8) . 2_656 ?
S2 Eu1 Si1 149.01(9) 2_646 2_656 ?
S4 Eu1 Si1 35.61(9) . 2_656 ?
Si1 Eu1 Si1 110.49(9) . 2_656 ?
Si1 Eu1 Si1 94.54(8) 1_455 2_656 ?
S3 Eu1 K1 124.32(9) . . ?
S4 Eu1 K1 48.80(9) 2_546 . ?
S1 Eu1 K1 134.59(9) 2_656 . ?
S1 Eu1 K1 51.28(10) . . ?
S2 Eu1 K1 52.78(10) . . ?
S2 Eu1 K1 131.91(10) 2_646 . ?
S4 Eu1 K1 85.77(9) . . ?
Si1 Eu1 K1 129.46(9) . . ?
Si1 Eu1 K1 86.48(10) 1_455 . ?
Si1 Eu1 K1 59.56(9) 2_656 . ?
S3 Eu1 Eu1 124.26(8) . 2_656 ?
S4 Eu1 Eu1 130.47(7) 2_546 2_656 ?
S1 Eu1 Eu1 40.47(8) 2_656 2_656 ?
S1 Eu1 Eu1 100.62(9) . 2_656 ?
S2 Eu1 Eu1 41.80(8) . 2_656 ?
S2 Eu1 Eu1 99.84(8) 2_646 2_656 ?
S4 Eu1 Eu1 62.79(8) . 2_656 ?
Si1 Eu1 Eu1 61.27(7) . 2_656 ?
Si1 Eu1 Eu1 134.18(7) 1_455 2_656 ?
Si1 Eu1 Eu1 49.31(7) 2_656 2_656 ?
K1 Eu1 Eu1 94.23(7) . 2_656 ?
S3 Si1 S1 112.3(2) 1_655 2_656 ?
S3 Si1 S4 109.8(2) 1_655 2_646 ?
S1 Si1 S4 113.0(2) 2_656 2_646 ?
S3 Si1 S2 114.4(2) 1_655 2_646 ?
S1 Si1 S2 101.9(2) 2_656 2_646 ?
S4 Si1 S2 105.0(2) 2_646 2_646 ?
S3 Si1 Eu1 160.5(2) 1_655 . ?
S1 Si1 Eu1 56.58(12) 2_656 . ?
S4 Si1 Eu1 89.70(14) 2_646 . ?
S2 Si1 Eu1 58.54(13) 2_646 . ?
S3 Si1 Eu1 55.58(12) 1_655 1_655 ?
S1 Si1 Eu1 121.1(2) 2_656 1_655 ?
S4 Si1 Eu1 55.65(12) 2_646 1_655 ?
S2 Si1 Eu1 136.6(2) 2_646 1_655 ?
Eu1 Si1 Eu1 142.98(11) . 1_655 ?
S3 Si1 Eu1 115.1(2) 1_655 2_646 ?
S1 Si1 Eu1 132.0(2) 2_656 2_646 ?
S4 Si1 Eu1 55.48(12) 2_646 2_646 ?
S2 Si1 Eu1 51.82(13) 2_646 2_646 ?
Eu1 Si1 Eu1 75.99(8) . 2_646 ?
Eu1 Si1 Eu1 91.64(9) 1_655 2_646 ?
S3 Si1 K1 86.92(15) 1_655 1_554 ?
S1 Si1 K1 64.57(14) 2_656 1_554 ?
S4 Si1 K1 161.8(2) 2_646 1_554 ?
S2 Si1 K1 59.83(14) 2_646 1_554 ?
Eu1 Si1 K1 73.86(10) . 1_554 ?
Eu1 Si1 K1 142.10(12) 1_655 1_554 ?
Eu1 Si1 K1 111.44(12) 2_646 1_554 ?
S4 K1 S3 106.38(14) 2_546 1_556 ?
S4 K1 S2 143.1(2) 2_546 2_647 ?
S3 K1 S2 71.39(11) 1_556 2_647 ?
S4 K1 S1 68.87(11) 2_546 . ?
S3 K1 S1 148.6(2) 1_556 . ?
S2 K1 S1 93.70(15) 2_647 . ?
S4 K1 S3 80.31(12) 2_546 2_556 ?
S3 K1 S3 90.92(14) 1_556 2_556 ?
S2 K1 S3 135.68(14) 2_647 2_556 ?
S1 K1 S3 117.62(12) . 2_556 ?
S4 K1 S2 79.84(11) 2_546 . ?
S3 K1 S2 152.5(2) 1_556 . ?
S2 K1 S2 119.74(12) 2_647 . ?
S1 K1 S2 58.88(10) . . ?
S3 K1 S2 63.28(11) 2_556 . ?
S4 K1 S1 158.6(2) 2_546 2_657 ?
S3 K1 S1 75.43(11) 1_556 2_657 ?
S2 K1 S1 58.15(11) 2_647 2_657 ?
S1 K1 S1 120.72(12) . 2_657 ?
S3 K1 S1 78.38(13) 2_556 2_657 ?
S2 K1 S1 89.34(13) . 2_657 ?
S4 K1 S3 67.26(10) 2_546 2_546 ?
S3 K1 S3 87.89(12) 1_556 2_546 ?
S2 K1 S3 75.81(13) 2_647 2_546 ?
S1 K1 S3 61.26(11) . 2_546 ?
S3 K1 S3 145.71(14) 2_556 2_546 ?
S2 K1 S3 118.59(12) . 2_546 ?
S1 K1 S3 133.85(13) 2_657 2_546 ?
S4 K1 Si1 162.62(15) 2_546 1_556 ?
S3 K1 Si1 88.58(11) 1_556 1_556 ?
S2 K1 Si1 33.83(9) 2_647 1_556 ?
S1 K1 Si1 93.75(13) . 1_556 ?
S3 K1 Si1 108.84(13) 2_556 1_556 ?
S2 K1 Si1 90.99(12) . 1_556 ?
S1 K1 Si1 33.39(9) 2_657 1_556 ?
S3 K1 Si1 105.39(14) 2_546 1_556 ?
S4 K1 Eu1 41.35(7) 2_546 . ?
S3 K1 Eu1 147.22(12) 1_556 . ?
S2 K1 Eu1 135.38(14) 2_647 . ?
S1 K1 Eu1 41.95(7) . . ?
S3 K1 Eu1 79.40(8) 2_556 . ?
S2 K1 Eu1 42.16(7) . . ?
S1 K1 Eu1 131.48(12) 2_657 . ?
S3 K1 Eu1 83.25(8) 2_546 . ?
Si1 K1 Eu1 124.20(11) 1_556 . ?
S4 K1 Eu1 146.56(12) 2_546 1_556 ?
S3 K1 Eu1 40.28(7) 1_556 1_556 ?
S2 K1 Eu1 42.10(8) 2_647 1_556 ?
S1 K1 Eu1 135.53(13) . 1_556 ?
S3 K1 Eu1 99.07(10) 2_556 1_556 ?
S2 K1 Eu1 130.05(12) . 1_556 ?
S1 K1 Eu1 40.73(7) 2_657 1_556 ?
S3 K1 Eu1 101.91(10) 2_546 1_556 ?
Si1 K1 Eu1 48.55(8) 1_556 1_556 ?
Eu1 K1 Eu1 171.85(9) . 1_556 ?
S4 K1 K1 121.19(12) 2_546 2_657 ?
S3 K1 K1 115.87(12) 1_556 2_657 ?
S2 K1 K1 90.15(13) 2_647 2_657 ?
S1 K1 K1 90.94(13) . 2_657 ?
S3 K1 K1 60.87(7) 2_556 2_657 ?
S2 K1 K1 44.54(9) . 2_657 ?
S1 K1 K1 44.87(9) 2_657 2_657 ?
S3 K1 K1 147.22(13) 2_546 2_657 ?
Si1 K1 K1 56.32(11) 1_556 2_657 ?
Eu1 K1 K1 86.70(9) . 2_657 ?
Eu1 K1 K1 85.59(9) 1_556 2_657 ?
Si1 S1 Eu1 84.9(2) 2_646 2_646 ?
Si1 S1 Eu1 107.0(2) 2_646 . ?
Eu1 S1 Eu1 99.26(12) 2_646 . ?
Si1 S1 K1 95.1(2) 2_646 . ?
Eu1 S1 K1 173.72(14) 2_646 . ?
Eu1 S1 K1 86.77(12) . . ?
Si1 S1 K1 82.0(2) 2_646 2_647 ?
Eu1 S1 K1 86.18(11) 2_646 2_647 ?
Eu1 S1 K1 169.76(14) . 2_647 ?
K1 S1 K1 87.60(11) . 2_647 ?
Si1 S2 Eu1 92.5(2) 2_656 . ?
Si1 S2 Eu1 82.9(2) 2_656 2_656 ?
Eu1 S2 Eu1 97.16(13) . 2_656 ?
Si1 S2 K1 86.3(2) 2_656 2_657 ?
Eu1 S2 K1 174.20(15) . 2_657 ?
Eu1 S2 K1 88.34(12) 2_656 2_657 ?
Si1 S2 K1 88.3(2) 2_656 . ?
Eu1 S2 K1 85.05(11) . . ?
Eu1 S2 K1 171.03(14) 2_656 . ?
K1 S2 K1 89.23(12) 2_657 . ?
Si1 S3 Eu1 86.46(15) 1_455 . ?
Si1 S3 K1 177.6(2) 1_455 1_554 ?
Eu1 S3 K1 91.71(12) . 1_554 ?
Si1 S3 K1 90.0(2) 1_455 2_546 ?
Eu1 S3 K1 112.07(11) . 2_546 ?
K1 S3 K1 92.13(12) 1_554 2_546 ?
Si1 S3 K1 89.79(15) 1_455 2_556 ?
Eu1 S3 K1 102.14(11) . 2_556 ?
K1 S3 K1 89.04(14) 1_554 2_556 ?
K1 S3 K1 145.71(14) 2_546 2_556 ?
Si1 S4 Eu1 85.80(15) 2_656 2_556 ?
Si1 S4 Eu1 88.91(14) 2_656 . ?
Eu1 S4 Eu1 120.61(12) 2_556 . ?
Si1 S4 K1 164.7(2) 2_656 2_556 ?
Eu1 S4 K1 89.85(12) 2_556 2_556 ?
Eu1 S4 K1 105.85(13) . 2_556 ?

loop_
_geom_bond_atom_site_label_1
_geom_bond_atom_site_label_2
_geom_bond_distance
_geom_bond_site_symmetry_2
_geom_bond_publ_flag
Eu1 S3 2.804(4) . ?
Eu1 S4 2.809(4) 2_546 ?
Eu1 S1 2.836(4) 2_656 ?
Eu1 S1 2.847(4) . ?
Eu1 S2 2.865(4) . ?
Eu1 S2 2.908(4) 2_646 ?
Eu1 S4 3.001(4) . ?
Eu1 Si1 3.384(4) . ?
Eu1 Si1 3.393(4) 1_455 ?
Eu1 Si1 3.641(4) 2_656 ?
Eu1 K1 4.252(4) . ?
Eu1 Eu1 4.329(2) 2_656 ?
Si1 S3 2.091(5) 1_655 ?
Si1 S1 2.118(5) 2_656 ?
Si1 S4 2.120(5) 2_646 ?
Si1 S2 2.126(5) 2_646 ?
Si1 Eu1 3.393(4) 1_655 ?
Si1 Eu1 3.641(4) 2_646 ?
Si1 K1 3.811(6) 1_554 ?
K1 S4 3.200(5) 2_546 ?
K1 S3 3.224(5) 1_556 ?
K1 S2 3.301(5) 2_647 ?
K1 S1 3.323(5) . ?
K1 S3 3.358(6) 2_556 ?
K1 S2 3.399(5) . ?
K1 S1 3.475(5) 2_657 ?
K1 S3 3.530(6) 2_546 ?
K1 Si1 3.811(6) 1_556 ?
K1 Eu1 4.336(4) 1_556 ?
K1 K1 4.706(5) 2_657 ?
S1 Si1 2.118(5) 2_646 ?
S1 Eu1 2.835(4) 2_646 ?
S1 K1 3.475(5) 2_647 ?
S2 Si1 2.126(5) 2_656 ?
S2 Eu1 2.908(4) 2_656 ?
S2 K1 3.301(5) 2_657 ?
S3 Si1 2.091(5) 1_455 ?
S3 K1 3.224(5) 1_554 ?
S3 K1 3.358(6) 2_546 ?
S3 K1 3.530(6) 2_556 ?
S4 Si1 2.120(5) 2_656 ?
S4 Eu1 2.809(4) 2_556 ?
S4 K1 3.200(5) 2_556 ?
